data_1564488
loop_
_publ_author_name
'Banti, C.N.'
'Ketikidis, I.'
'Hadjikakou, S.K.'
'Hatzidimitriou, A.G.'
'Grze\'skiewicz, A.M.'
'Kubicki, M.'
'Hadjiliadis, N.'

_publ_section_title
;
 Study of penicillin degradation mechanism upon interaction with silver(I)
 ions
;
_journal_name_full 'Inorganica Chimica Acta'
_journal_page_first 119683
_journal_paper_doi 10.1016/j.ica.2020.119683
_journal_volume 509
_journal_year 2020
_chemical_absolute_configuration ad
_chemical_formula_moiety 'C16 H18 N2 O4 S1'
_chemical_formula_sum 'C16 H18 N2 O4 S'
_chemical_formula_weight 334.40
_space_group_IT_number 19
_space_group_name_Hall 'P 2ac 2ab'
_space_group_name_H-M_alt 'P 21 21 21'
_symmetry_cell_setting orthorhombic
_symmetry_space_group_name_H-M 'P 21 21 21'
_atom_sites_solution_hydrogens difmap
_atom_sites_solution_primary other
_cell_angle_alpha 90
_cell_angle_beta 90
_cell_angle_gamma 90
_cell_formula_units_Z 4
_cell_length_a 5.8137(17)
_cell_length_b 15.8848(19)
_cell_length_c 17.238(3)
_cell_measurement_reflns_used 128
_cell_measurement_temperature 295
_cell_measurement_theta_max 20
_cell_measurement_theta_min 10
_cell_volume 1591.9(6)
_computing_cell_refinement 'Apex2 (Bruker AXS, 2006)'
_computing_data_collection 'Apex2 (Bruker AXS, 2006)'
_computing_data_reduction 'USER DEFINED DATA REDUCTION'
_computing_molecular_graphics 'CAMERON (Watkin et al., 1996)'
_computing_publication_material 'CRYSTALS (Betteridge et al., 2003)'
_computing_structure_refinement 'CRYSTALS (Betteridge et al., 2003)'
_computing_structure_solution 'Superflip (Palatinus & Chapuis, 2007)'
_diffrn_ambient_temperature 295
_diffrn_measured_fraction_theta_full 0.997
_diffrn_measured_fraction_theta_max 0.993
_diffrn_measurement_device Area
_diffrn_measurement_device_type 'Bruker Kappa Apex2'
_diffrn_measurement_method '\f & \w scans'
_diffrn_radiation_monochromator graphite
_diffrn_radiation_type 'Mo K\a'
_diffrn_radiation_wavelength 0.71073
_diffrn_reflns_av_R_equivalents 0.068
_diffrn_reflns_limit_h_max 7
_diffrn_reflns_limit_h_min -7
_diffrn_reflns_limit_k_max 13
_diffrn_reflns_limit_k_min -19
_diffrn_reflns_limit_l_max 20
_diffrn_reflns_limit_l_min -20
_diffrn_reflns_number 10474
_diffrn_reflns_theta_full 25.276
_diffrn_reflns_theta_max 25.792
_diffrn_reflns_theta_min 1.743
_diffrn_standards_interval_count .
_diffrn_standards_interval_time .
_diffrn_standards_number 0
_exptl_absorpt_coefficient_mu 0.225
_exptl_absorpt_correction_T_max 0.98
_exptl_absorpt_correction_T_min 0.97
_exptl_absorpt_correction_type numerical
_exptl_absorpt_process_details
; 
 Analytical Absorption (De Meulenaer & Tompa, 1965) 
;
_exptl_crystal_colour colorless
_exptl_crystal_density_diffrn 1.395
_exptl_crystal_density_method 'not measured'
_exptl_crystal_description prism
_exptl_crystal_F_000 704
_exptl_crystal_size_max 0.210
_exptl_crystal_size_mid 0.140
_exptl_crystal_size_min 0.110
_refine_diff_density_max 0.39
_refine_diff_density_min -0.27
_refine_ls_abs_structure_details 'Flack (1983), 1254 Friedel-pairs'
_refine_ls_abs_structure_Flack 0.23(18)
_refine_ls_extinction_method None
_refine_ls_goodness_of_fit_ref 0.9997
_refine_ls_hydrogen_treatment constr
_refine_ls_matrix_type full
_refine_ls_number_parameters 208
_refine_ls_number_reflns 2110
_refine_ls_number_restraints 0
_refine_ls_R_factor_all 0.0955
_refine_ls_R_factor_gt 0.0575
_refine_ls_shift/su_max 0.0001694
_refine_ls_shift/su_mean 0.0000214
_refine_ls_structure_factor_coef Fsqd
_refine_ls_weighting_details
;
 Method, part 1, Chebychev polynomial, (Watkin, 1994, Prince, 1982) 
 [weight] = 1.0/[A~0~*T~0~(x)+A~1~*T~1~(x) ... +A~n-1~]*T~n-1~(x)] 
 where A~i~ are the Chebychev coefficients listed below and x= Fcalc/Fmax 
 Method = Robust Weighting (Prince, 1982) 
 W = [weight] * [1-(deltaF/6*sigmaF)^2^]^2^ 
 A~i~ are: 
 3.95 4.33 1.79 
;
_refine_ls_weighting_scheme calc
_refine_ls_wR_factor_all 0.1200
_refine_ls_wR_factor_gt 0.1009
_refine_ls_wR_factor_ref 0.1009
_reflns_limit_h_max 7
_reflns_limit_h_min -7
_reflns_limit_k_max 19
_reflns_limit_k_min 0
_reflns_limit_l_max 20
_reflns_limit_l_min 0
_reflns_number_gt 2110
_reflns_number_total 3036
_reflns_threshold_expression I>2.0\s(I)
_oxford_diffrn_Wilson_B_factor 0.00
_oxford_diffrn_Wilson_scale 0.00
_oxford_refine_ls_r_factor_ref 0.0575
_oxford_refine_ls_scale 0.2244(2)
_oxford_reflns_number_all 3036
_oxford_reflns_threshold_expression_ref I>2.0\s(I)
_cod_data_source_file ICA-2020-509-119683.cif
_cod_data_source_block II
_cod_depositor_comments
;
The following automatic conversions were performed:

data item '_atom_sites_solution_primary' value 'Other' was changed to
'other' in accordance with the built-in table derived from the CIF
Core dictionary named 'cif_core.dic' version 2.4.5 last updated on
2014-11-21.

Automatic conversion script
Id: cif_fix_values 8369 2020-08-20 11:38:08Z andrius 
;
_cod_original_sg_symbol_H-M 'P 21 21 21 '
_cod_original_formula_sum 'C16 H18 N2 O4 S1'
_cod_database_code 1564488

loop_
_symmetry_equiv_pos_as_xyz
x,y,z
-x+1/2,-y,z+1/2
x+1/2,-y+1/2,-z
-x,y+1/2,-z+1/2

loop_
_atom_site_label
_atom_site_type_symbol
_atom_site_fract_x
_atom_site_fract_y
_atom_site_fract_z
_atom_site_U_iso_or_equiv
_atom_site_occupancy
_atom_site_adp_type
_atom_site_refinement_flags_posn
_atom_site_refinement_flags_adp
_atom_site_refinement_flags_occupancy
_atom_site_disorder_assembly
_atom_site_disorder_group
_atom_site_attached_hydrogens
S1 S 0.5775(2) 0.22685(7) 0.57682(7) 0.0335 1.0000 Uani . . . . . .
C2 C 0.3861(9) 0.2861(3) 0.6405(3) 0.0311 1.0000 Uani . . . . . .
N3 N 0.3997(7) 0.2382(2) 0.7146(2) 0.0273 1.0000 Uani . . . . . .
C4 C 0.5196(7) 0.2821(3) 0.7675(3) 0.0277 1.0000 Uani . . . . . .
N5 N 0.5593(7) 0.3593(2) 0.7428(2) 0.0356 1.0000 Uani . . . . . .
C6 C 0.4570(9) 0.3760(3) 0.6656(3) 0.0328 1.0000 Uani . . . . . .
C7 C 0.2445(11) 0.4332(3) 0.6696(3) 0.0482 1.0000 Uani . . . . . .
O8 O 0.1017(17) 0.4370(5) 0.6109(5) 0.066(2) 0.5000 Uiso . . . . . .
O9 O 0.1626(7) 0.4468(3) 0.7377(2) 0.0587 1.0000 Uani . . . . . .
C10 C 0.6073(10) 0.2438(3) 0.8424(3) 0.0419 1.0000 Uani . . . . . .
C11 C 0.6781(8) 0.3063(3) 0.9047(3) 0.0302 1.0000 Uani . . . . . .
C12 C 0.5379(9) 0.3217(3) 0.9689(3) 0.0372 1.0000 Uani . . . . . .
C13 C 0.6042(14) 0.3741(4) 1.0284(3) 0.0603 1.0000 Uani . . . . . .
C14 C 0.8132(15) 0.4122(4) 1.0260(4) 0.0691 1.0000 Uani . . . . . .
C15 C 0.9610(11) 0.3980(3) 0.9642(5) 0.0656 1.0000 Uani . . . . . .
C16 C 0.8941(10) 0.3446(3) 0.9019(3) 0.0496 1.0000 Uani . . . . . .
C17 C 0.4068(8) 0.1460(2) 0.7043(2) 0.0250 1.0000 Uani . . . . . .
C18 C 0.4444(8) 0.1286(3) 0.6146(2) 0.0271 1.0000 Uani . . . . . .
C19 C 0.6104(9) 0.0554(3) 0.6007(3) 0.0404 1.0000 Uani . . . . . .
C20 C 0.2175(8) 0.1134(3) 0.5702(3) 0.0381 1.0000 Uani . . . . . .
C21 C 0.1880(9) 0.1034(3) 0.7377(3) 0.0312 1.0000 Uani . . . . . .
O22 O 0.2090(6) 0.0225(2) 0.7422(2) 0.0464 1.0000 Uani . . . . . .
O23 O 0.0167(6) 0.1447(2) 0.7542(3) 0.0563 1.0000 Uani . . . . . .
O24 O 0.2132(15) 0.4750(5) 0.6107(5) 0.051(2) 0.5000 Uiso . . . . . .
H161 H 0.9922 0.3342 0.8595 0.0614 1.0000 Uiso R . . . . .
H151 H 1.1049 0.4238 0.9635 0.0769 1.0000 Uiso R . . . . .
H141 H 0.8593 0.4466 1.0662 0.0821 1.0000 Uiso R . . . . .
H131 H 0.5068 0.3826 1.0713 0.0730 1.0000 Uiso R . . . . .
H121 H 0.3970 0.2953 0.9709 0.0471 1.0000 Uiso R . . . . .
H101 H 0.4893 0.2076 0.8632 0.0512 1.0000 Uiso R . . . . .
H102 H 0.7393 0.2090 0.8305 0.0511 1.0000 Uiso R . . . . .
H51 H 0.6244 0.3976 0.7709 0.0435 1.0000 Uiso R . . . . .
H61 H 0.5690 0.3990 0.6290 0.0408 1.0000 Uiso R . . . . .
H21 H 0.2299 0.2855 0.6199 0.0386 1.0000 Uiso R . . . . .
H221 H 0.0884 -0.0010 0.7575 0.0725 1.0000 Uiso R . . . . .
H171 H 0.5397 0.1249 0.7329 0.0309 1.0000 Uiso R . . . . .
H202 H 0.1498 0.0602 0.5855 0.0570 1.0000 Uiso R . . . . .
H203 H 0.1087 0.1589 0.5823 0.0567 1.0000 Uiso R . . . . .
H201 H 0.2500 0.1127 0.5154 0.0574 1.0000 Uiso R . . . . .
H193 H 0.5408 0.0045 0.6184 0.0610 1.0000 Uiso R . . . . .
H191 H 0.7503 0.0670 0.6292 0.0607 1.0000 Uiso R . . . . .
H192 H 0.6432 0.0516 0.5467 0.0609 1.0000 Uiso R . . . . .

loop_
_atom_site_aniso_label
_atom_site_aniso_U_11
_atom_site_aniso_U_22
_atom_site_aniso_U_33
_atom_site_aniso_U_23
_atom_site_aniso_U_13
_atom_site_aniso_U_12
S1 0.0402(7) 0.0275(5) 0.0329(6) 0.0015(6) 0.0097(6) -0.0011(6)
C2 0.035(3) 0.026(2) 0.032(2) 0.0013(19) 0.000(2) 0.007(2)
N3 0.034(2) 0.0215(17) 0.0267(18) 0.0040(16) 0.0016(18) 0.0031(19)
C4 0.028(2) 0.024(2) 0.031(2) -0.003(2) 0.0027(19) 0.007(2)
N5 0.037(2) 0.0231(18) 0.047(2) -0.0056(18) -0.005(2) -0.0032(19)
C6 0.044(3) 0.029(2) 0.025(3) 0.005(2) 0.007(2) 0.006(2)
C7 0.072(5) 0.044(3) 0.029(3) 0.002(3) -0.003(3) 0.030(3)
O9 0.055(3) 0.072(3) 0.049(3) -0.005(2) 0.007(2) 0.028(2)
C10 0.063(4) 0.028(2) 0.035(3) 0.001(2) 0.009(3) 0.004(3)
C11 0.035(3) 0.024(2) 0.032(3) 0.005(2) -0.003(2) 0.002(2)
C12 0.039(3) 0.038(3) 0.035(3) -0.003(2) 0.002(2) -0.001(2)
C13 0.092(5) 0.047(3) 0.042(3) -0.003(3) -0.007(4) 0.021(4)
C14 0.108(7) 0.036(3) 0.064(5) -0.003(3) -0.045(5) 0.008(4)
C15 0.045(4) 0.034(3) 0.118(6) 0.024(4) -0.044(4) -0.014(3)
C16 0.039(3) 0.044(3) 0.067(4) 0.020(3) 0.007(3) -0.001(3)
C17 0.026(2) 0.018(2) 0.032(2) 0.0027(17) 0.005(2) 0.001(2)
C18 0.027(2) 0.024(2) 0.030(2) -0.0012(19) 0.005(2) 0.002(2)
C19 0.043(3) 0.036(3) 0.042(3) -0.003(2) 0.010(3) 0.009(3)
C20 0.031(3) 0.043(3) 0.040(3) -0.002(3) -0.002(2) -0.004(2)
C21 0.036(3) 0.032(3) 0.026(3) -0.001(2) 0.005(2) -0.006(2)
O22 0.043(2) 0.030(2) 0.066(3) 0.0052(19) 0.013(2) -0.0096(16)
O23 0.043(2) 0.043(2) 0.083(3) -0.002(2) 0.027(2) 0.0023(18)

loop_
_atom_type_symbol
_atom_type_scat_dispersion_real
_atom_type_scat_dispersion_imag
_atom_type_scat_Cromer_Mann_a1
_atom_type_scat_Cromer_Mann_b1
_atom_type_scat_Cromer_Mann_a2
_atom_type_scat_Cromer_Mann_b2
_atom_type_scat_Cromer_Mann_a3
_atom_type_scat_Cromer_Mann_b3
_atom_type_scat_Cromer_Mann_a4
_atom_type_scat_Cromer_Mann_b4
_atom_type_scat_Cromer_Mann_c
_atom_type_scat_source
C 0.0033 0.0016 2.3100 20.8439 1.0200 10.2075 1.5886 0.5687 0.8650 51.6512 0.2156 'International Tables Vol C 4.2.6.8 and 6.1.1.4'
H 0.0000 0.0000 0.4930 10.5109 0.3229 26.1257 0.1402 3.1424 0.0408 57.7998 0.0030 'International Tables Vol C 4.2.6.8 and 6.1.1.4'
N 0.0061 0.0033 12.2126 0.0057 3.1322 9.8933 2.0125 28.9975 1.1663 0.5826 -11.5290 'International Tables Vol C 4.2.6.8 and 6.1.1.4'
O 0.0106 0.0060 3.0485 13.2771 2.2868 5.7011 1.5463 0.3239 0.8670 32.9089 0.2508 'International Tables Vol C 4.2.6.8 and 6.1.1.4'
S 0.1246 0.1234 6.9053 1.4679 5.2034 22.2151 1.4379 0.2536 1.5863 56.1720 0.8669 'International Tables Vol C 4.2.6.8 and 6.1.1.4'

loop_
_geom_angle_atom_site_label_1
_geom_angle_site_symmetry_1
_geom_angle_atom_site_label_2
_geom_angle_site_symmetry_2
_geom_angle_atom_site_label_3
_geom_angle_site_symmetry_3
_geom_angle
_geom_angle_publ_flag
C2 . S1 . C18 . 88.2(2) yes
S1 . C2 . N3 . 102.7(3) yes
S1 . C2 . C6 . 118.8(3) yes
N3 . C2 . C6 . 102.6(3) yes
S1 . C2 . H21 . 110.1 no
N3 . C2 . H21 . 110.8 no
C6 . C2 . H21 . 111.0 no
C2 . N3 . C4 . 110.1(3) yes
C2 . N3 . C17 . 114.0(3) yes
C4 . N3 . C17 . 125.6(4) yes
N3 . C4 . N5 . 110.7(4) yes
N3 . C4 . C10 . 123.0(4) yes
N5 . C4 . C10 . 126.2(4) yes
C4 . N5 . C6 . 112.8(4) yes
C4 . N5 . H51 . 123.4 no
C6 . N5 . H51 . 123.5 no
C2 . C6 . N5 . 101.0(3) yes
C2 . C6 . C7 . 110.1(4) yes
N5 . C6 . C7 . 112.8(4) yes
C2 . C6 . H61 . 110.0 no
N5 . C6 . H61 . 112.3 no
C7 . C6 . H61 . 110.2 no
C6 . C7 . O8 . 120.1(6) yes
C6 . C7 . O9 . 116.1(4) yes
O8 . C7 . O9 . 117.6(7) yes
C6 . C7 . O24 . 113.7(6) yes
O8 . C7 . O24 . 40.7(5) yes
O9 . C7 . O24 . 127.6(6) yes
C4 . C10 . C11 . 115.5(4) yes
C4 . C10 . H101 . 108.5 no
C11 . C10 . H101 . 108.6 no
C4 . C10 . H102 . 108.4 no
C11 . C10 . H102 . 107.9 no
H101 . C10 . H102 . 107.6 no
C10 . C11 . C12 . 121.1(4) yes
C10 . C11 . C16 . 120.2(5) yes
C12 . C11 . C16 . 118.5(5) yes
C11 . C12 . C13 . 122.3(6) yes
C11 . C12 . H121 . 118.0 no
C13 . C12 . H121 . 119.8 no
C12 . C13 . C14 . 119.8(6) yes
C12 . C13 . H131 . 120.3 no
C14 . C13 . H131 . 120.0 no
C13 . C14 . C15 . 120.4(6) yes
C13 . C14 . H141 . 120.0 no
C15 . C14 . H141 . 119.5 no
C14 . C15 . C16 . 120.5(6) yes
C14 . C15 . H151 . 119.7 no
C16 . C15 . H151 . 119.8 no
C15 . C16 . C11 . 118.6(6) yes
C15 . C16 . H161 . 121.7 no
C11 . C16 . H161 . 119.7 no
N3 . C17 . C18 . 107.1(3) yes
N3 . C17 . C21 . 111.4(4) yes
C18 . C17 . C21 . 113.4(4) yes
N3 . C17 . H171 . 107.6 no
C18 . C17 . H171 . 108.8 no
C21 . C17 . H171 . 108.2 no
S1 . C18 . C17 . 104.6(3) yes
S1 . C18 . C19 . 108.7(3) yes
C17 . C18 . C19 . 111.9(4) yes
S1 . C18 . C20 . 108.2(3) yes
C17 . C18 . C20 . 113.1(4) yes
C19 . C18 . C20 . 110.1(4) yes
C18 . C19 . H193 . 109.0 no
C18 . C19 . H191 . 107.9 no
H193 . C19 . H191 . 110.7 no
C18 . C19 . H192 . 109.1 no
H193 . C19 . H192 . 110.1 no
H191 . C19 . H192 . 109.9 no
C18 . C20 . H202 . 110.4 no
C18 . C20 . H203 . 109.2 no
H202 . C20 . H203 . 108.8 no
C18 . C20 . H201 . 108.7 no
H202 . C20 . H201 . 109.7 no
H203 . C20 . H201 . 110.0 no
C17 . C21 . O22 . 112.2(4) yes
C17 . C21 . O23 . 121.2(4) yes
O22 . C21 . O23 . 126.5(4) yes
C21 . O22 . H221 . 112.5 no

loop_
_geom_bond_atom_site_label_1
_geom_bond_site_symmetry_1
_geom_bond_atom_site_label_2
_geom_bond_site_symmetry_2
_geom_bond_distance
_geom_bond_publ_flag
S1 . C2 . 1.825(5) yes
S1 . C18 . 1.860(4) yes
C2 . N3 . 1.489(5) yes
C2 . C6 . 1.548(6) yes
C2 . H21 . 0.975 no
N3 . C4 . 1.344(5) yes
N3 . C17 . 1.475(5) yes
C4 . N5 . 1.318(6) yes
C4 . C10 . 1.515(7) yes
N5 . C6 . 1.482(6) yes
N5 . H51 . 0.866 no
C6 . C7 . 1.534(7) yes
C6 . H61 . 0.978 no
C7 . O8 . 1.311(10) yes
C7 . O9 . 1.284(6) yes
C7 . O24 . 1.228(9) yes
C10 . C11 . 1.520(6) yes
C10 . H101 . 0.965 no
C10 . H102 . 0.967 no
C11 . C12 . 1.395(7) yes
C11 . C16 . 1.396(7) yes
C12 . C13 . 1.377(7) yes
C12 . H121 . 0.921 no
C13 . C14 . 1.358(10) yes
C13 . H131 . 0.941 no
C14 . C15 . 1.386(9) yes
C14 . H141 . 0.923 no
C15 . C16 . 1.424(9) yes
C15 . H151 . 0.932 no
C16 . H161 . 0.941 no
C17 . C18 . 1.586(6) yes
C17 . C21 . 1.551(6) yes
C17 . H171 . 0.976 no
C18 . C19 . 1.529(6) yes
C18 . C20 . 1.544(6) yes
C19 . H193 . 0.955 no
C19 . H191 . 0.968 no
C19 . H192 . 0.953 no
C20 . H202 . 0.969 no
C20 . H203 . 0.983 no
C20 . H201 . 0.964 no
C21 . O22 . 1.294(5) yes
C21 . O23 . 1.226(6) yes
O22 . H221 . 0.836 no

loop_
_geom_hbond_atom_site_label_D
_geom_hbond_site_symmetry_D
_geom_hbond_atom_site_label_H
_geom_hbond_site_symmetry_H
_geom_hbond_atom_site_label_A
_geom_hbond_site_symmetry_A
_geom_hbond_angle_DHA
_geom_hbond_distance_DH
_geom_hbond_distance_HA
_geom_hbond_distance_DA
_geom_hbond_publ_flag
C10 . H102 . O23 1_655 157 0.97 2.32 3.233(7) yes
N5 . H51 . O22 4_656 140 0.87 2.22 2.933(7) yes
O22 . H221 . C7 4_546 169 0.84 2.53 3.358(7) yes
O22 . H221 . O9 4_546 164 0.84 1.68 2.497(7) yes
